data_7059280
loop_
_publ_author_name
'Elamathi, C.'
'Fronczek, Frank R.'
'Madankumar, A.'
'Prabhakaran, R.'

_publ_section_title
;
 Synthesis and spectral characterizations of water soluble Cu(ii)
 complexes containing N-heterocyclic chelates: cell-proliferation,
 antioxidant and nucleic acid/serum albumin interactions
;
_journal_issue 10
_journal_name_full 'New Journal of Chemistry'
_journal_page_first 4158
_journal_page_last 4170
_journal_paper_doi 10.1039/C9NJ04136B
_journal_volume 44
_journal_year 2020
_chemical_formula_sum 'C28 H27 Cu F15 N4 O6'
_chemical_formula_weight 864.08
_space_group_IT_number 2
_space_group_name_Hall '-P 1'
_space_group_name_H-M_alt 'P -1'
_symmetry_cell_setting triclinic
_symmetry_space_group_name_H-M 'P -1'
_atom_sites_solution_hydrogens geom
_atom_sites_solution_primary direct
_atom_sites_solution_secondary difmap
_audit_block_doi 10.5517/ccxr9db
_audit_creation_method SHELXL-97
_audit_update_record
;
2011-12-02 deposited with the CCDC.	2020-02-04 downloaded from the CCDC.
;
_cell_angle_alpha 98.900(5)
_cell_angle_beta 96.585(5)
_cell_angle_gamma 112.372(5)
_cell_formula_units_Z 2
_cell_length_a 10.8445(10)
_cell_length_b 13.3049(11)
_cell_length_c 13.3647(11)
_cell_measurement_reflns_used 6520
_cell_measurement_temperature 120(2)
_cell_measurement_theta_max 28.83
_cell_measurement_theta_min 2.35
_cell_volume 1729.6(3)
_computing_cell_refinement 'Bruker SAINT'
_computing_data_collection 'Bruker APEX2'
_computing_data_reduction 'Bruker SAINT'
_computing_molecular_graphics 'Bruker SHELXTL'
_computing_publication_material 'Bruker SHELXTL'
_computing_structure_refinement 'SHELXL-97 (Sheldrick, 1997)'
_computing_structure_solution 'SHELXS-97 (Sheldrick, 1990)'
_diffrn_ambient_temperature 120(2)
_diffrn_measured_fraction_theta_full 0.944
_diffrn_measured_fraction_theta_max 0.944
_diffrn_measurement_device_type 'Bruker APEX-II CCD'
_diffrn_measurement_method '\f and \w scans'
_diffrn_radiation_monochromator graphite
_diffrn_radiation_source 'fine-focus sealed tube'
_diffrn_radiation_type MoK\a
_diffrn_radiation_wavelength 0.71073
_diffrn_reflns_av_R_equivalents 0.0473
_diffrn_reflns_av_sigmaI/netI 0.0716
_diffrn_reflns_limit_h_max 14
_diffrn_reflns_limit_h_min -15
_diffrn_reflns_limit_k_max 18
_diffrn_reflns_limit_k_min -15
_diffrn_reflns_limit_l_max 18
_diffrn_reflns_limit_l_min -18
_diffrn_reflns_number 23950
_diffrn_reflns_theta_full 30.47
_diffrn_reflns_theta_max 30.47
_diffrn_reflns_theta_min 2.07
_diffrn_standards_number 0
_exptl_absorpt_coefficient_mu 0.759
_exptl_absorpt_correction_T_max 0.9280
_exptl_absorpt_correction_T_min 0.7410
_exptl_absorpt_correction_type multi-scan
_exptl_crystal_colour black
_exptl_crystal_density_diffrn 1.659
_exptl_crystal_density_method 'not measured'
_exptl_crystal_description bulk
_exptl_crystal_F_000 870
_exptl_crystal_size_max 0.42
_exptl_crystal_size_mid 0.20
_exptl_crystal_size_min 0.10
_refine_diff_density_max 0.480
_refine_diff_density_min -0.789
_refine_diff_density_rms 0.067
_refine_ls_extinction_coef 0.0005(4)
_refine_ls_extinction_expression Fc^*^=kFc[1+0.001xFc^2^\l^3^/sin(2\q)]^-1/4^
_refine_ls_extinction_method SHELXL
_refine_ls_goodness_of_fit_ref 0.909
_refine_ls_hydrogen_treatment constr
_refine_ls_matrix_type full
_refine_ls_number_parameters 680
_refine_ls_number_reflns 9938
_refine_ls_number_restraints 0
_refine_ls_restrained_S_all 0.909
_refine_ls_R_factor_all 0.0676
_refine_ls_R_factor_gt 0.0397
_refine_ls_shift/su_max 0.030
_refine_ls_shift/su_mean 0.001
_refine_ls_structure_factor_coef Fsqd
_refine_ls_weighting_details 'calc w=1/[\s^2^(Fo^2^)+(0.0410P)^2^+0.0000P] where P=(Fo^2^+2Fc^2^)/3'
_refine_ls_weighting_scheme calc
_refine_ls_wR_factor_gt 0.0849
_refine_ls_wR_factor_ref 0.0931
_reflns_number_gt 6481
_reflns_number_total 9938
_reflns_threshold_expression >2sigma(I)
_cod_data_source_file c9nj04136b2.cif
_cod_data_source_block f3f3120
_cod_depositor_comments
;
The following automatic conversions were performed:

data item '_symmetry_cell_setting' value 'Triclinic' was changed to
'triclinic' in accordance with the
/home/data/users/saulius/crontab/automatic-downloads/rss-feeds/RSC/lib/dictionaries/cif_core.dic
dictionary named 'cif_core.dic' version 2.4.2 last updated on
2011-04-26.

Automatic conversion script
Id: cif_fix_values 7556 2019-12-06 15:28:31Z antanas 

 Adding full bibliography for 7059276--7059305.cif.

 Adding full bibliography for 7059276--7059305.cif.
;
_cod_original_sg_symbol_H-M P-1
_cod_database_code 7059280

loop_
_symmetry_equiv_pos_as_xyz
'x, y, z'
'-x, -y, -z'

loop_
_atom_site_label
_atom_site_type_symbol
_atom_site_fract_x
_atom_site_fract_y
_atom_site_fract_z
_atom_site_U_iso_or_equiv
_atom_site_adp_type
_atom_site_occupancy
_atom_site_symmetry_multiplicity
_atom_site_calc_flag
_atom_site_refinement_flags
_atom_site_disorder_assembly
_atom_site_disorder_group
Cu1 Cu 0.0000 0.5000 0.5000 0.01879(9) Uani 1 2 d S . .
O1 O -0.12950(12) 0.47203(10) 0.37378(9) 0.0209(3) Uani 1 1 d . . .
C1 C -0.3021(2) 0.47835(17) 0.25602(15) 0.0271(4) Uani 1 1 d . . .
F1 F -0.21862(12) 0.53031(11) 0.19751(9) 0.0446(3) Uani 1 1 d . . .
F2 F -0.399(2) 0.505(2) 0.2503(16) 0.043(4) Uani 0.50 1 d P . .
F3 F -0.357(3) 0.365(2) 0.2245(13) 0.037(3) Uani 0.50 1 d P . .
F2A F -0.410(2) 0.5151(19) 0.2486(16) 0.037(2) Uani 0.50 1 d P . .
F3A F -0.348(3) 0.374(2) 0.2060(13) 0.0309(19) Uani 0.50 1 d P . .
C2 C -0.22557(18) 0.50265(14) 0.36708(14) 0.0215(4) Uani 1 1 d . . .
C3 C -0.26732(19) 0.55547(16) 0.44581(14) 0.0251(4) Uani 1 1 d . . .
H3A H -0.3421 0.5746 0.4297 0.030 Uiso 1 1 calc R . .
C4 C -0.20159(18) 0.58084(15) 0.54780(14) 0.0218(4) Uani 1 1 d . . .
C5 C -0.2498(2) 0.64338(19) 0.62998(16) 0.0313(5) Uani 1 1 d . . .
F4 F -0.1915(7) 0.7478(6) 0.6396(6) 0.068(2) Uani 0.50 1 d P . .
F5 F -0.3867(8) 0.6152(6) 0.6004(8) 0.057(2) Uani 0.50 1 d P . .
F6 F -0.2405(14) 0.6112(11) 0.7162(10) 0.060(3) Uani 0.50 1 d P . .
F4A F -0.1422(7) 0.7463(7) 0.6725(6) 0.0566(17) Uani 0.50 1 d P . .
F5A F -0.3515(8) 0.6634(6) 0.5984(7) 0.069(3) Uani 0.50 1 d P . .
F6A F -0.2690(13) 0.5990(10) 0.7097(10) 0.047(2) Uani 0.50 1 d P . .
O2 O -0.10296(12) 0.56102(10) 0.58375(9) 0.0209(3) Uani 1 1 d . . .
Cu2 Cu -0.5000 0.0000 0.0000 0.02198(9) Uani 1 2 d S . .
O3 O -0.65414(12) -0.00101(10) 0.06127(10) 0.0230(3) Uani 1 1 d . . .
C6 C -0.8130(2) 0.05410(18) 0.12669(16) 0.0310(5) Uani 1 1 d . . .
F7 F -0.8512(18) 0.1296(16) 0.1351(14) 0.048(3) Uani 0.50 1 d P . .
F8 F -0.784(3) 0.035(2) 0.2256(19) 0.037(3) Uani 0.50 1 d P . .
F9 F -0.91654(12) -0.04051(11) 0.07906(11) 0.0515(4) Uani 1 1 d . . .
F7A F -0.772(3) 0.0558(19) 0.2189(18) 0.039(3) Uani 0.50 1 d P . .
F8A F -0.8692(18) 0.1368(15) 0.1317(13) 0.040(2) Uani 0.50 1 d P . .
C7 C -0.69373(18) 0.07727(16) 0.07023(14) 0.0234(4) Uani 1 1 d . . .
C8 C -0.6424(2) 0.17543(17) 0.03711(15) 0.0310(5) Uani 1 1 d . . .
H8A H -0.6804 0.2283 0.0521 0.037 Uiso 1 1 calc R . .
C9 C -0.5365(2) 0.19995(16) -0.01769(14) 0.0268(4) Uani 1 1 d . . .
C10 C -0.4856(3) 0.31212(19) -0.05096(18) 0.0406(6) Uani 1 1 d . . .
F10 F -0.5005(5) 0.3890(3) 0.0088(3) 0.0395(9) Uani 0.50 1 d P . .
F11 F -0.5366(10) 0.3001(8) -0.1421(6) 0.094(4) Uani 0.50 1 d P . .
F12 F -0.3468(5) 0.3539(4) -0.0411(5) 0.081(2) Uani 0.50 1 d P . .
F10A F -0.5795(9) 0.3587(6) -0.0454(8) 0.162(3) Uani 0.50 1 d P . .
F11A F -0.4794(9) 0.3049(8) -0.1465(7) 0.065(2) Uani 0.50 1 d P . .
F12A F -0.3783(9) 0.3795(5) -0.0008(5) 0.159(5) Uani 0.50 1 d P . .
O4 O -0.47500(13) 0.14038(10) -0.04500(10) 0.0253(3) Uani 1 1 d . . .
O01 O -0.09639(12) 0.31563(10) 0.52269(9) 0.0224(3) Uani 1 1 d . . .
N1 N -0.22411(14) 0.26488(12) 0.52734(11) 0.0200(3) Uani 1 1 d . . .
C01 C -0.27091(19) 0.24952(15) 0.62799(14) 0.0231(4) Uani 1 1 d . . .
C02 C -0.2312(2) 0.15974(16) 0.66151(15) 0.0296(5) Uani 1 1 d . . .
H02A H -0.2769 0.0903 0.6092 0.044 Uiso 1 1 calc R . .
H02B H -0.2585 0.1476 0.7275 0.044 Uiso 1 1 calc R . .
H02C H -0.1326 0.1837 0.6693 0.044 Uiso 1 1 calc R . .
C03 C -0.2007(2) 0.35802(16) 0.70885(14) 0.0304(5) Uani 1 1 d . . .
H03A H -0.1038 0.3748 0.7269 0.046 Uiso 1 1 calc R . .
H03B H -0.2413 0.3505 0.7706 0.046 Uiso 1 1 calc R . .
H03C H -0.2120 0.4186 0.6810 0.046 Uiso 1 1 calc R . .
C04 C -0.42645(18) 0.21171(15) 0.59261(14) 0.0231(4) Uani 1 1 d . . .
C05 C -0.4732(2) 0.30677(16) 0.59900(15) 0.0297(5) Uani 1 1 d . . .
H05A H -0.4149 0.3644 0.5672 0.045 Uiso 1 1 calc R . .
H05B H -0.4672 0.3387 0.6715 0.045 Uiso 1 1 calc R . .
H05C H -0.5674 0.2783 0.5624 0.045 Uiso 1 1 calc R . .
C06 C -0.5154(2) 0.12002(16) 0.64035(16) 0.0297(5) Uani 1 1 d . . .
H06A H -0.6112 0.1025 0.6147 0.045 Uiso 1 1 calc R . .
H06B H -0.4948 0.1451 0.7156 0.045 Uiso 1 1 calc R . .
H06C H -0.4976 0.0533 0.6215 0.045 Uiso 1 1 calc R . .
N2 N -0.44280(15) 0.16594(12) 0.47972(12) 0.0219(3) Uani 1 1 d . . .
O02 O -0.55898(12) 0.10868(11) 0.42221(10) 0.0277(3) Uani 1 1 d . . .
C07 C -0.32392(17) 0.20543(14) 0.44548(14) 0.0193(4) Uani 1 1 d . . .
C08 C -0.30898(17) 0.18469(14) 0.34023(13) 0.0190(4) Uani 1 1 d . . .
C09 C -0.41033(18) 0.11772(14) 0.25272(14) 0.0209(4) Uani 1 1 d . . .
H09A H -0.5033 0.0781 0.2549 0.025 Uiso 1 1 calc R . .
N3 N -0.35880(14) 0.11745(12) 0.16751(11) 0.0220(3) Uani 1 1 d . A .
N4 N -0.22369(14) 0.18510(12) 0.19902(11) 0.0213(3) Uani 1 1 d . . .
C041 C -0.1431(19) 0.2081(13) 0.1237(14) 0.024(3) Uani 0.50 1 d P A 1
H04A H -0.2032 0.1802 0.0549 0.029 Uiso 0.50 1 calc PR A 1
O04Z H -0.0843 0.1667 0.1263 0.029 Uiso 0.50 1 calc PR A 1
C042 C -0.0518(4) 0.3338(3) 0.1356(3) 0.0241(9) Uani 0.50 1 d P A 1
H04B H 0.0387 0.3560 0.1787 0.029 Uiso 0.50 1 calc PR A 1
H04C H -0.0955 0.3823 0.1635 0.029 Uiso 0.50 1 calc PR A 1
C043 C -0.0434(7) 0.3319(6) -0.0033(5) 0.0504(16) Uani 0.50 1 d P A 1
H04D H -0.0947 0.2579 -0.0499 0.061 Uiso 0.50 1 calc PR A 1
H04E H -0.0640 0.3905 -0.0296 0.061 Uiso 0.50 1 calc PR A 1
C044 C 0.1034(6) 0.3604(6) 0.0282(5) 0.0657(19) Uani 0.50 1 d P A 1
H04F H 0.1466 0.3670 -0.0324 0.099 Uiso 0.50 1 calc PR A 1
H04G H 0.1154 0.3018 0.0591 0.099 Uiso 0.50 1 calc PR A 1
H04H H 0.1454 0.4314 0.0788 0.099 Uiso 0.50 1 calc PR A 1
C041 C -0.124(2) 0.2119(14) 0.1244(13) 0.025(3) Uani 0.50 1 d P A 2
H04I H -0.0325 0.2248 0.1595 0.029 Uiso 0.50 1 calc PR A 2
H04J H -0.1540 0.1487 0.0645 0.029 Uiso 0.50 1 calc PR A 2
C42A C -0.1213(6) 0.3141(5) 0.0889(4) 0.0481(13) Uani 0.50 1 d P A 2
H42A H -0.1282 0.3695 0.1442 0.058 Uiso 0.50 1 calc PR A 2
H42B H -0.1917 0.2969 0.0272 0.058 Uiso 0.50 1 calc PR A 2
C43A C 0.0448(5) 0.3554(4) 0.0605(4) 0.0334(11) Uani 0.50 1 d P A 2
H43A H 0.1047 0.4347 0.0895 0.040 Uiso 0.50 1 calc PR A 2
H43B H 0.0904 0.3063 0.0760 0.040 Uiso 0.50 1 calc PR A 2
C44A C -0.0215(7) 0.3312(6) -0.0513(4) 0.0531(18) Uani 0.50 1 d P A 2
H44A H 0.0484 0.3462 -0.0941 0.080 Uiso 0.50 1 calc PR A 2
H44B H -0.0704 0.3789 -0.0597 0.080 Uiso 0.50 1 calc PR A 2
H44C H -0.0854 0.2529 -0.0727 0.080 Uiso 0.50 1 calc PR A 2
C010 C -0.19114(18) 0.22566(14) 0.30073(13) 0.0213(4) Uani 1 1 d . A .
H01A H -0.1033 0.2738 0.3391 0.026 Uiso 1 1 calc R . .
C1S C 0.150(2) 0.1312(17) 0.7061(12) 0.035(4) Uani 0.50 1 d P B 1
F2S F 0.0540(16) 0.1446(14) 0.7630(9) 0.060(2) Uani 0.50 1 d P B 1
F3S F 0.2460(10) 0.2333(10) 0.6948(10) 0.0482(16) Uani 0.50 1 d P B 1
F1S F 0.2152(9) 0.0788(10) 0.7526(9) 0.050(2) Uani 0.50 1 d P B 1
C2S C 0.0576(14) 0.0525(15) 0.5820(8) 0.027(2) Uani 0.50 1 d P . 1
C3S C 0.056(2) -0.043(2) 0.5722(17) 0.036(4) Uani 0.50 1 d P C 1
H3SA H 0.1016 -0.0696 0.6203 0.043 Uiso 0.50 1 calc PR C 1
C4S C -0.022(3) -0.101(2) 0.480(2) 0.045(5) Uani 0.50 1 d P . 1
H4SA H -0.0503 -0.1795 0.4620 0.054 Uiso 0.50 1 calc PR . 1
C1SA C 0.134(2) 0.1233(17) 0.6943(16) 0.061(6) Uani 0.50 1 d P D 2
F1SA F 0.2027(11) 0.0816(12) 0.7563(10) 0.089(4) Uani 0.50 1 d P D 2
F2SA F 0.0736(17) 0.1551(16) 0.7592(11) 0.089(4) Uani 0.50 1 d P D 2
F3SA F 0.2276(13) 0.2209(12) 0.7048(12) 0.087(4) Uani 0.50 1 d P D 2
C2SA C 0.0810(13) 0.0685(12) 0.6093(7) 0.0183(16) Uani 0.50 1 d P . 2
C3SA C 0.042(2) -0.055(3) 0.5663(19) 0.049(5) Uani 0.50 1 d P E 2
H3SB H 0.0616 -0.0940 0.6148 0.059 Uiso 0.50 1 calc PR E 2
C4SA C -0.020(2) -0.1196(17) 0.4662(18) 0.029(2) Uani 0.50 1 d P . 2
H4SB H -0.0233 -0.1924 0.4465 0.035 Uiso 0.50 1 calc PR . 2

loop_
_atom_site_aniso_label
_atom_site_aniso_U_11
_atom_site_aniso_U_22
_atom_site_aniso_U_33
_atom_site_aniso_U_23
_atom_site_aniso_U_13
_atom_site_aniso_U_12
Cu1 0.01819(16) 0.01939(17) 0.01706(16) 0.00005(12) 0.00088(12) 0.00795(12)
O1 0.0210(6) 0.0200(7) 0.0205(7) 0.0008(5) 0.0004(5) 0.0093(5)
C1 0.0304(10) 0.0278(11) 0.0244(10) 0.0040(8) 0.0005(9) 0.0153(9)
F1 0.0481(8) 0.0557(9) 0.0262(7) 0.0158(6) 0.0047(6) 0.0151(6)
F2 0.050(5) 0.067(6) 0.028(3) -0.005(4) -0.012(3) 0.053(3)
F3 0.057(5) 0.023(3) 0.021(6) 0.001(4) -0.013(4) 0.012(3)
F2A 0.039(4) 0.051(4) 0.034(3) 0.009(3) -0.004(3) 0.035(5)
F3A 0.049(3) 0.027(4) 0.014(4) 0.003(3) -0.008(3) 0.017(3)
C2 0.0221(9) 0.0156(9) 0.0229(10) 0.0023(7) -0.0003(8) 0.0053(7)
C3 0.0264(10) 0.0293(11) 0.0237(10) 0.0046(8) 0.0016(8) 0.0169(8)
C4 0.0230(9) 0.0189(9) 0.0241(10) 0.0041(7) 0.0058(8) 0.0089(7)
C5 0.0384(12) 0.0371(13) 0.0265(11) 0.0060(9) 0.0077(10) 0.0241(10)
F4 0.098(6) 0.023(2) 0.087(6) 0.002(3) 0.060(4) 0.019(4)
F5 0.036(2) 0.095(5) 0.043(2) -0.003(4) 0.0093(17) 0.038(3)
F6 0.088(6) 0.112(7) 0.018(3) 0.012(3) 0.011(3) 0.083(6)
F4A 0.064(4) 0.035(2) 0.061(4) -0.016(2) 0.024(2) 0.015(2)
F5A 0.086(6) 0.126(7) 0.029(2) -0.010(4) -0.005(4) 0.094(5)
F6A 0.074(5) 0.047(3) 0.045(5) 0.022(3) 0.042(4) 0.036(3)
O2 0.0206(6) 0.0230(7) 0.0200(7) 0.0039(5) 0.0031(5) 0.0104(5)
Cu2 0.02447(17) 0.02236(18) 0.02251(18) 0.00423(13) 0.00660(13) 0.01278(13)
O3 0.0234(6) 0.0221(7) 0.0231(7) 0.0005(5) 0.0033(5) 0.0109(5)
C6 0.0319(11) 0.0372(13) 0.0267(11) -0.0010(9) 0.0035(9) 0.0207(10)
F7 0.058(6) 0.063(4) 0.068(5) 0.030(3) 0.041(4) 0.057(3)
F8 0.039(4) 0.055(6) 0.028(4) 0.024(3) 0.013(3) 0.022(4)
F9 0.0282(6) 0.0569(9) 0.0542(9) -0.0104(7) 0.0139(6) 0.0077(6)
F7A 0.044(5) 0.064(8) 0.025(3) 0.023(4) 0.021(2) 0.030(6)
F8A 0.042(3) 0.053(4) 0.047(3) 0.008(3) 0.014(3) 0.043(3)
C7 0.0246(9) 0.0286(11) 0.0157(9) -0.0030(8) -0.0014(7) 0.0137(8)
C8 0.0447(12) 0.0310(12) 0.0268(11) 0.0037(9) 0.0082(9) 0.0263(10)
C9 0.0392(11) 0.0253(10) 0.0169(9) 0.0009(8) 0.0021(8) 0.0166(9)
C10 0.0704(17) 0.0323(13) 0.0298(12) 0.0091(10) 0.0170(12) 0.0294(12)
F10 0.070(3) 0.0199(14) 0.0324(17) -0.0034(12) 0.0112(16) 0.0252(17)
F11 0.179(9) 0.041(3) 0.028(4) 0.016(3) -0.031(4) 0.019(5)
F12 0.058(3) 0.041(3) 0.174(7) 0.052(3) 0.072(4) 0.028(2)
F10A 0.218(7) 0.145(6) 0.291(10) 0.176(7) 0.208(7) 0.161(6)
F11A 0.120(6) 0.034(2) 0.038(3) 0.012(2) 0.042(4) 0.019(3)
F12A 0.223(9) 0.048(3) 0.074(4) 0.035(3) -0.102(5) -0.058(5)
O4 0.0323(7) 0.0235(7) 0.0216(7) 0.0028(6) 0.0048(6) 0.0140(6)
O01 0.0200(6) 0.0209(7) 0.0227(7) 0.0034(5) 0.0021(5) 0.0054(5)
N1 0.0233(8) 0.0170(8) 0.0184(8) 0.0033(6) 0.0030(6) 0.0073(6)
C01 0.0308(10) 0.0201(9) 0.0164(9) 0.0040(7) 0.0055(8) 0.0078(8)
C02 0.0343(11) 0.0280(11) 0.0280(11) 0.0098(9) 0.0040(9) 0.0131(9)
C03 0.0420(12) 0.0259(11) 0.0174(10) 0.0023(8) 0.0060(9) 0.0082(9)
C04 0.0297(10) 0.0215(10) 0.0199(9) 0.0040(7) 0.0079(8) 0.0115(8)
C05 0.0413(12) 0.0253(11) 0.0280(11) 0.0064(8) 0.0115(9) 0.0178(9)
C06 0.0361(11) 0.0277(11) 0.0312(11) 0.0104(9) 0.0152(9) 0.0153(9)
N2 0.0226(8) 0.0205(8) 0.0217(8) 0.0034(6) 0.0051(7) 0.0079(6)
O02 0.0198(6) 0.0273(7) 0.0295(8) 0.0013(6) 0.0028(6) 0.0049(5)
C07 0.0229(9) 0.0156(9) 0.0194(9) 0.0035(7) 0.0034(7) 0.0082(7)
C08 0.0234(9) 0.0161(9) 0.0182(9) 0.0037(7) 0.0032(7) 0.0091(7)
C09 0.0215(9) 0.0190(9) 0.0202(9) 0.0041(7) 0.0020(7) 0.0064(7)
N3 0.0229(8) 0.0193(8) 0.0201(8) 0.0029(6) 0.0025(6) 0.0056(6)
N4 0.0236(8) 0.0183(8) 0.0189(8) 0.0010(6) 0.0042(6) 0.0062(6)
C041 0.018(4) 0.018(4) 0.032(6) 0.005(3) 0.008(3) 0.002(3)
C042 0.0183(19) 0.031(2) 0.019(2) 0.0050(17) 0.0028(16) 0.0069(17)
C043 0.050(4) 0.053(4) 0.060(5) 0.030(4) 0.022(4) 0.024(3)
C044 0.057(4) 0.089(5) 0.063(4) 0.043(4) 0.031(3) 0.027(4)
C041 0.022(5) 0.035(6) 0.015(5) -0.003(4) 0.010(3) 0.011(4)
C42A 0.058(4) 0.060(4) 0.045(3) 0.032(3) 0.033(3) 0.030(3)
C43A 0.027(3) 0.040(3) 0.034(3) 0.015(2) 0.009(2) 0.011(2)
C44A 0.058(4) 0.068(4) 0.031(3) 0.016(3) 0.024(3) 0.017(3)
C010 0.0249(9) 0.0177(9) 0.0184(9) 0.0001(7) 0.0016(7) 0.0077(7)
C1S 0.024(4) 0.049(7) 0.030(4) -0.001(4) 0.006(4) 0.015(4)
F2S 0.040(4) 0.128(6) 0.038(3) 0.030(4) 0.024(3) 0.053(4)
F3S 0.038(2) 0.044(3) 0.063(4) 0.025(3) 0.016(3) 0.011(2)
F1S 0.039(3) 0.070(5) 0.062(5) 0.035(4) 0.022(3) 0.031(3)
C2S 0.020(5) 0.042(5) 0.012(5) 0.000(5) -0.003(3) 0.010(4)
C3S 0.033(4) 0.048(10) 0.043(7) 0.026(6) 0.003(4) 0.029(5)
C4S 0.064(6) 0.022(6) 0.067(9) 0.014(6) 0.034(5) 0.030(4)
C1SA 0.043(9) 0.072(11) 0.103(14) 0.063(9) 0.042(10) 0.038(8)
F1SA 0.093(6) 0.090(7) 0.082(7) 0.004(5) -0.030(5) 0.053(5)
F2SA 0.044(5) 0.145(8) 0.066(5) -0.014(5) 0.019(3) 0.039(4)
F3SA 0.097(7) 0.066(5) 0.071(5) 0.014(4) 0.038(4) -0.003(4)
C2SA 0.016(4) 0.026(4) 0.009(5) 0.001(4) -0.005(3) 0.007(3)
C3SA 0.064(10) 0.035(7) 0.064(11) 0.026(7) 0.038(8) 0.024(7)
C4SA 0.039(4) 0.023(6) 0.042(5) 0.014(4) 0.018(4) 0.025(4)

loop_
_atom_type_symbol
_atom_type_description
_atom_type_scat_dispersion_real
_atom_type_scat_dispersion_imag
_atom_type_scat_source
C C 0.0033 0.0016 'International Tables Vol C Tables 4.2.6.8 and 6.1.1.4'
H H 0.0000 0.0000 'International Tables Vol C Tables 4.2.6.8 and 6.1.1.4'
N N 0.0061 0.0033 'International Tables Vol C Tables 4.2.6.8 and 6.1.1.4'
O O 0.0106 0.0060 'International Tables Vol C Tables 4.2.6.8 and 6.1.1.4'
F F 0.0171 0.0103 'International Tables Vol C Tables 4.2.6.8 and 6.1.1.4'
Cu Cu 0.3201 1.2651 'International Tables Vol C Tables 4.2.6.8 and 6.1.1.4'

loop_
_citation_id
_citation_doi
_citation_year
1 10.1021/ic200444e 2011

loop_
_geom_angle_atom_site_label_1
_geom_angle_atom_site_label_2
_geom_angle_atom_site_label_3
_geom_angle
_geom_angle_site_symmetry_1
_geom_angle_site_symmetry_3
O1 Cu1 O1 179.999(1) 2_566 .
O1 Cu1 O2 91.58(5) 2_566 2_566
O1 Cu1 O2 88.42(5) . 2_566
O1 Cu1 O2 88.42(5) 2_566 .
O1 Cu1 O2 91.58(5) . .
O2 Cu1 O2 180.0 2_566 .
O1 Cu1 O01 85.44(5) 2_566 .
O1 Cu1 O01 94.56(5) . .
O2 Cu1 O01 81.99(5) 2_566 .
O2 Cu1 O01 98.01(5) . .
O1 Cu1 O01 94.56(5) 2_566 2_566
O1 Cu1 O01 85.44(5) . 2_566
O2 Cu1 O01 98.01(5) 2_566 2_566
O2 Cu1 O01 81.99(5) . 2_566
O01 Cu1 O01 180.0 . 2_566
C2 O1 Cu1 125.35(12) . .
F2 C1 F3A 107.1(14) . .
F2 C1 F1 108.9(10) . .
F3A C1 F1 101.5(9) . .
F2 C1 F3 105.4(15) . .
F3A C1 F3 12.8(14) . .
F1 C1 F3 113.5(9) . .
F2 C1 F2A 3.1(17) . .
F3A C1 F2A 109.4(13) . .
F1 C1 F2A 106.2(8) . .
F3 C1 F2A 108.1(14) . .
F2 C1 C2 113.2(10) . .
F3A C1 C2 114.9(8) . .
F1 C1 C2 110.53(15) . .
F3 C1 C2 105.3(7) . .
F2A C1 C2 113.3(8) . .
O1 C2 C3 128.21(17) . .
O1 C2 C1 113.54(16) . .
C3 C2 C1 118.25(17) . .
C2 C3 C4 121.13(18) . .
O2 C4 C3 128.44(18) . .
O2 C4 C5 113.38(16) . .
C3 C4 C5 118.16(17) . .
F4 C5 F5A 80.3(5) . .
F4 C5 F6A 121.3(7) . .
F5A C5 F6A 110.0(8) . .
F4 C5 F6 113.6(7) . .
F5A C5 F6 120.1(8) . .
F6A C5 F6 12.6(11) . .
F4 C5 F5 106.4(5) . .
F5A C5 F5 26.5(5) . .
F6A C5 F5 91.8(8) . .
F6 C5 F5 103.9(7) . .
F4 C5 F4A 28.2(4) . .
F5A C5 F4A 106.7(5) . .
F6A C5 F4A 102.0(7) . .
F6 C5 F4A 91.4(7) . .
F5 C5 F4A 131.1(5) . .
F4 C5 C4 111.7(4) . .
F5A C5 C4 116.1(4) . .
F6A C5 C4 113.4(7) . .
F6 C5 C4 111.3(7) . .
F5 C5 C4 109.5(4) . .
F4A C5 C4 107.4(4) . .
F4A F4 C5 87.0(15) . .
F4A F4 F5A 133.0(18) . .
C5 F4 F5A 50.0(4) . .
F5A F5 C5 67.1(15) . .
F4 F4A C5 64.8(12) . .
F5 F5A C5 86.4(18) . .
F5 F5A F4 135(2) . .
C5 F5A F4 49.7(4) . .
C4 O2 Cu1 124.66(12) . .
O3 Cu2 O3 180.00(8) . 2_455
O3 Cu2 O4 92.38(5) . .
O3 Cu2 O4 87.62(5) 2_455 .
O3 Cu2 O4 87.62(5) . 2_455
O3 Cu2 O4 92.38(5) 2_455 2_455
O4 Cu2 O4 180.00(3) . 2_455
O3 Cu2 N3 85.86(5) . .
O3 Cu2 N3 94.14(5) 2_455 .
O4 Cu2 N3 86.81(5) . .
O4 Cu2 N3 93.19(5) 2_455 .
O3 Cu2 N3 94.14(5) . 2_455
O3 Cu2 N3 85.86(5) 2_455 2_455
O4 Cu2 N3 93.19(5) . 2_455
O4 Cu2 N3 86.81(5) 2_455 2_455
N3 Cu2 N3 180.0 . 2_455
C7 O3 Cu2 124.64(12) . .
F7 C6 F7A 102.3(14) . .
F7 C6 F9 109.3(9) . .
F7A C6 F9 113.1(11) . .
F7 C6 F8 108.6(14) . .
F7A C6 F8 11(2) . .
F9 C6 F8 102.5(10) . .
F7 C6 F8A 4.8(15) . .
F7A C6 F8A 104.9(13) . .
F9 C6 F8A 104.5(7) . .
F8 C6 F8A 110.6(13) . .
F7 C6 C7 112.0(10) . .
F7A C6 C7 108.8(11) . .
F9 C6 C7 111.06(16) . .
F8 C6 C7 112.9(11) . .
F8A C6 C7 114.3(8) . .
O3 C7 C8 128.33(18) . .
O3 C7 C6 112.11(17) . .
C8 C7 C6 119.56(18) . .
C7 C8 C9 122.32(19) . .
O4 C9 C8 127.74(19) . .
O4 C9 C10 113.77(18) . .
C8 C9 C10 118.49(19) . .
F12A C10 F11 129.7(5) . .
F12A C10 F10 68.7(5) . .
F11 C10 F10 112.5(5) . .
F12A C10 F11A 108.7(6) . .
F11 C10 F11A 28.0(7) . .
F10 C10 F11A 127.1(5) . .
F12A C10 F12 34.1(5) . .
F11 C10 F12 108.7(5) . .
F10 C10 F12 101.4(3) . .
F11A C10 F12 81.7(5) . .
F12A C10 F10A 107.9(6) . .
F11 C10 F10A 75.7(6) . .
F10 C10 F10A 42.3(4) . .
F11A C10 F10A 99.9(5) . .
F12 C10 F10A 134.6(4) . .
F12A C10 C9 114.1(3) . .
F11 C10 C9 110.5(5) . .
F10 C10 C9 113.7(3) . .
F11A C10 C9 114.6(5) . .
F12 C10 C9 109.5(3) . .
F10A C10 C9 110.6(3) . .
F10A F10 C10 75.1(4) . .
F10A F10 F12A 124.2(6) . .
C10 F10 F12A 53.4(3) . .
F11A F11 C10 79.5(16) . .
F11A F11 F10A 127(2) . .
C10 F11 F10A 56.2(4) . .
F12A F12 C10 60.8(6) . .
F12A F12 F11A 99.6(8) . .
C10 F12 F11A 46.7(3) . .
F10 F10A C10 62.6(4) . .
F10 F10A F11 105.4(6) . .
C10 F10A F11 48.1(4) . .
F11 F11A C10 72.5(13) . .
F11 F11A F12 122.3(16) . .
C10 F11A F12 51.6(4) . .
F12 F12A C10 85.2(6) . .
F12 F12A F10 139.7(8) . .
C10 F12A F10 57.9(4) . .
C9 O4 Cu2 123.81(13) . .
N1 O01 Cu1 122.98(10) . .
O01 N1 C07 124.74(15) . .
O01 N1 C01 122.17(13) . .
C07 N1 C01 112.19(14) . .
N1 C01 C03 110.11(15) . .
N1 C01 C02 106.51(15) . .
C03 C01 C02 110.02(16) . .
N1 C01 C04 100.24(13) . .
C03 C01 C04 115.17(16) . .
C02 C01 C04 113.99(15) . .
N2 C04 C06 108.74(15) . .
N2 C04 C05 105.82(15) . .
C06 C04 C05 111.03(16) . .
N2 C04 C01 100.63(14) . .
C06 C04 C01 115.09(16) . .
C05 C04 C01 114.43(15) . .
O02 N2 C07 124.95(15) . .
O02 N2 C04 122.23(15) . .
C07 N2 C04 112.21(14) . .
N1 C07 N2 108.15(16) . .
N1 C07 C08 126.54(16) . .
N2 C07 C08 125.30(16) . .
C010 C08 C09 104.16(16) . .
C010 C08 C07 127.65(16) . .
C09 C08 C07 128.18(16) . .
N3 C09 C08 111.33(16) . .
C09 N3 N4 105.02(14) . .
C09 N3 Cu2 121.21(11) . .
N4 N3 Cu2 133.63(11) . .
C010 N4 N3 111.98(15) . .
C010 N4 C041 129.6(7) . .
N3 N4 C041 118.3(7) . .
C010 N4 C041 125.0(6) . .
N3 N4 C041 123.0(6) . .
C041 N4 C041 5.3(14) . .
N4 C041 C042 114.3(11) . .
C041 C042 C043 97.8(7) . .
C044 C043 C042 85.8(5) . .
C42A C041 N4 108.6(11) . .
C041 C42A C43A 95.8(8) . .
C44A C43A C42A 86.9(4) . .
N4 C010 C08 107.50(15) . .
F1S C1S F3S 108.9(15) . .
F1S C1S F2S 109.7(15) . .
F3S C1S F2S 112.3(15) . .
F1S C1S C2S 111.6(15) . .
F3S C1S C2S 108.3(15) . .
F2S C1S C2S 106.0(15) . .
C4S C2S C3S 132.6(17) 2_556 .
C4S C2S C1S 118(2) 2_556 .
C3S C2S C1S 108.5(15) . .
C2S C3S C4S 105.9(13) . .
C2S C4S C3S 120(2) 2_556 .
C2SA C1SA F2SA 125(2) . .
C2SA C1SA F3SA 119(2) . .
F2SA C1SA F3SA 93.7(18) . .
C2SA C1SA F1SA 117(2) . .
F2SA C1SA F1SA 98.5(16) . .
F3SA C1SA F1SA 98.9(16) . .
C1SA C2SA C3SA 129.9(18) . .
C1SA C2SA C4SA 117.9(19) . 2_556
C3SA C2SA C4SA 111.3(11) . 2_556
C4SA C3SA C2SA 130.3(18) . .
C3SA C4SA C2SA 117.4(18) . 2_556

loop_
_geom_bond_atom_site_label_1
_geom_bond_atom_site_label_2
_geom_bond_distance
_geom_bond_site_symmetry_2
Cu1 O1 1.9546(12) 2_566
Cu1 O1 1.9547(12) .
Cu1 O2 1.9632(12) 2_566
Cu1 O2 1.9632(12) .
Cu1 O01 2.3564(12) .
Cu1 O01 2.3565(12) 2_566
O1 C2 1.254(2) .
C1 F2 1.23(3) .
C1 F3A 1.32(2) .
C1 F1 1.327(2) .
C1 F3 1.36(2) .
C1 F2A 1.43(3) .
C1 C2 1.536(3) .
C2 C3 1.389(3) .
C3 C4 1.390(2) .
C4 O2 1.257(2) .
C4 C5 1.533(3) .
C5 F4 1.266(8) .
C5 F5A 1.272(9) .
C5 F6A 1.296(11) .
C5 F6 1.297(12) .
C5 F5 1.378(9) .
C5 F4A 1.397(8) .
F4 F4A 0.660(9) .
F4 F5A 1.637(10) .
F5 F5A 0.616(12) .
Cu2 O3 1.9404(12) .
Cu2 O3 1.9405(12) 2_455
Cu2 O4 1.9806(13) .
Cu2 O4 1.9806(13) 2_455
Cu2 N3 2.4715(14) .
Cu2 N3 2.4715(14) 2_455
O3 C7 1.264(2) .
C6 F7 1.22(2) .
C6 F7A 1.25(2) .
C6 F9 1.328(2) .
C6 F8 1.41(2) .
C6 F8A 1.444(19) .
C6 C7 1.526(3) .
C7 C8 1.376(3) .
C8 C9 1.393(3) .
C9 O4 1.255(2) .
C9 C10 1.538(3) .
C10 F12A 1.203(6) .
C10 F11 1.238(8) .
C10 F10 1.269(4) .
C10 F11A 1.276(8) .
C10 F12 1.374(5) .
C10 F10A 1.382(6) .
F10 F10A 0.962(9) .
F10 F12A 1.396(11) .
F11 F11A 0.609(15) .
F11 F10A 1.612(11) .
F12 F12A 0.773(12) .
F12 F11A 1.736(11) .
O01 N1 1.3035(18) .
N1 C07 1.343(2) .
N1 C01 1.507(2) .
C01 C03 1.524(2) .
C01 C02 1.525(3) .
C01 C04 1.555(3) .
C04 N2 1.500(2) .
C04 C06 1.521(3) .
C04 C05 1.526(3) .
N2 O02 1.2746(18) .
N2 C07 1.357(2) .
C07 C08 1.431(2) .
C08 C010 1.386(2) .
C08 C09 1.417(2) .
C09 N3 1.325(2) .
N3 N4 1.3680(19) .
N4 C010 1.335(2) .
N4 C041 1.40(2) .
N4 C041 1.53(2) .
C041 C042 1.557(17) .
C042 C043 1.866(8) .
C043 C044 1.481(9) .
C041 C42A 1.498(18) .
C42A C43A 1.777(7) .
C43A C44A 1.510(8) .
C1S F1S 1.33(3) .
C1S F3S 1.40(3) .
C1S F2S 1.41(2) .
C1S C2S 1.771(18) .
C2S C4S 1.24(3) 2_556
C2S C3S 1.26(3) .
C3S C4S 1.34(3) .
C4S C2S 1.24(3) 2_556
C1SA C2SA 1.20(2) .
C1SA F2SA 1.26(3) .
C1SA F3SA 1.28(3) .
C1SA F1SA 1.36(3) .
C2SA C3SA 1.52(3) .
C2SA C4SA 1.52(2) 2_556
C3SA C4SA 1.41(3) .
C4SA C2SA 1.52(2) 2_556
